data_2219401
loop_
_publ_author_name
'Gravina, \'Erica G.'
'Ayala, Jos\'e D.'
'Fernandes, Nelson G.'

_publ_section_title
;Natural perovskite:
 (Ca^II^~0.95(1)~Ce^III^~0.011(2)~Na^I^~0.010(4)~)(Fe^III^~0.022(2)~Ti^IV^~0.98(1)~)O~3~
;
_journal_coeditor_code MG2053
_journal_issue 9
_journal_name_full 'Acta Crystallographica Section E'
_journal_page_first i65
_journal_paper_doi 10.1107/S1600536808026421
_journal_volume 64
_journal_year 2008
_chemical_formula_moiety 'Na0.01 Ca0.96 Fe0.02 Ti0.98 Ce0.01 O3'
_chemical_formula_sum 'Ca0.96 Ce0.01 Fe0.02 Na0.01 O3 Ti0.98'
_chemical_formula_weight 136.40
_chemical_name_common perovskite
_chemical_name_systematic
;
calcium caesium sodium iron titanium oxide
;
_space_group_IT_number 62
_symmetry_cell_setting orthorhombic
_symmetry_space_group_name_Hall '-P 2c 2ab'
_symmetry_space_group_name_H-M 'P b n m'
_atom_sites_solution_primary direct
_atom_sites_solution_secondary difmap
_cell_angle_alpha 90.00
_cell_angle_beta 90.00
_cell_angle_gamma 90.00
_cell_formula_units_Z 4
_cell_length_a 5.3818(4)
_cell_length_b 5.4431(4)
_cell_length_c 7.6450(5)
_cell_measurement_reflns_used 40
_cell_measurement_temperature 298(2)
_cell_measurement_theta_max 56.84
_cell_measurement_theta_min 4.63
_cell_volume 223.95(3)
_computing_cell_refinement 'XSCANS (Siemens, 1991)'
_computing_data_collection 'XSCANS (Siemens, 1991)'
_computing_data_reduction 'XSCANS (Siemens, 1991)'
_computing_molecular_graphics 'CrystalMaker (CrystalMaker, 2007)'
_computing_publication_material 'WinGX (Farrugia, 1999)'
_computing_structure_refinement 'SHELXL97 (Sheldrick, 2008)'
_computing_structure_solution 'SHELXS97 (Sheldrick, 2008)'
_diffrn_ambient_temperature 298
_diffrn_measured_fraction_theta_full 1.000
_diffrn_measured_fraction_theta_max 1.000
_diffrn_measurement_device_type 'Siemens P4'
_diffrn_measurement_method \q/2\q
_diffrn_radiation_monochromator graphite
_diffrn_radiation_source 'fine-focus sealed tube'
_diffrn_radiation_type MoK\a
_diffrn_radiation_wavelength 0.71073
_diffrn_reflns_av_R_equivalents 0.0328
_diffrn_reflns_av_sigmaI/netI 0.0180
_diffrn_reflns_limit_h_max 12
_diffrn_reflns_limit_h_min -1
_diffrn_reflns_limit_k_max 12
_diffrn_reflns_limit_k_min -1
_diffrn_reflns_limit_l_max 18
_diffrn_reflns_limit_l_min -1
_diffrn_reflns_number 2383
_diffrn_reflns_theta_full 56.84
_diffrn_reflns_theta_max 56.84
_diffrn_reflns_theta_min 4.63
_diffrn_standards_decay_% 0.75
_diffrn_standards_interval_count 197
_diffrn_standards_interval_time 60.0
_diffrn_standards_number 3
_exptl_absorpt_coefficient_mu 5.936
_exptl_absorpt_correction_T_max 0.409
_exptl_absorpt_correction_T_min 0.356
_exptl_absorpt_correction_type refdelf
_exptl_absorpt_process_details
;
(SHELXL97; Sheldrick, 2008)
;
_exptl_crystal_colour grey
_exptl_crystal_density_diffrn 4.045
_exptl_crystal_density_method 'not measured'
_exptl_crystal_description octahedral
_exptl_crystal_F_000 262.9
_exptl_crystal_size_max 0.2
_exptl_crystal_size_mid 0.15
_exptl_crystal_size_min 0.15
_refine_diff_density_max 2.009
_refine_diff_density_min -2.882
_refine_ls_extinction_coef 0.045(5)
_refine_ls_extinction_expression Fc^*^=kFc[1+0.001xFc^2^\l^3^/sin(2\q)]^-1/4^
_refine_ls_extinction_method 'SHELXL97 (Sheldrick, 2008)'
_refine_ls_goodness_of_fit_ref 1.251
_refine_ls_matrix_type full
_refine_ls_number_parameters 31
_refine_ls_number_reflns 1594
_refine_ls_number_restraints 0
_refine_ls_restrained_S_all 1.251
_refine_ls_R_factor_all 0.0429
_refine_ls_R_factor_gt 0.0405
_refine_ls_shift/su_max 0.000
_refine_ls_shift/su_mean 0.000
_refine_ls_structure_factor_coef Fsqd
_refine_ls_weighting_details 'calc w=1/[\s^2^(Fo^2^)+(0.0192P)^2^+1.1174P] where P=(Fo^2^+2Fc^2^)/3'
_refine_ls_weighting_scheme calc
_refine_ls_wR_factor_gt 0.1013
_refine_ls_wR_factor_ref 0.1031
_reflns_number_gt 1527
_reflns_number_total 1594
_reflns_threshold_expression I>2s(I)
_cod_data_source_file mg2053.cif
_cod_data_source_block I
_cod_database_code 2219401
_cod_database_fobs_code 2219401

loop_
_symmetry_equiv_pos_as_xyz
'x, y, z'
'-x, -y, z+1/2'
'x+1/2, -y+1/2, -z'
'-x+1/2, y+1/2, -z+1/2'
'-x, -y, -z'
'x, y, -z-1/2'
'-x-1/2, y-1/2, z'
'x-1/2, -y-1/2, z-1/2'

loop_
_atom_site_type_symbol
_atom_site_label
_atom_site_fract_x
_atom_site_fract_y
_atom_site_fract_z
_atom_site_U_iso_or_equiv
_atom_site_adp_type
_atom_site_calc_flag
_atom_site_refinement_flags
_atom_site_occupancy
Ca2+ Ca 0.50660(7) 0.53492(7) 0.2500 0.00739(7) Uani d SP 0.951(7)
Ce3+ Ce 0.50660(7) 0.53492(7) 0.2500 0.0074(11) Uani d SP 0.01
Na+ Na 0.50660(7) 0.53492(7) 0.2500 0.0074(11) Uani d SP 0.01
Ti4+ Ti 0.0000 0.5000 0.5000 0.00487(6) Uani d SP 0.977(7)
Fe3+ Fe 0.0000 0.5000 0.5000 0.0049(11) Uani d SP 0.02
O O1 0.0713(3) 0.4842(3) 0.2500 0.00743(19) Uani d S 1
O O2 0.21101(17) 0.21143(18) 0.53714(14) 0.00728(15) Uani d . 1

loop_
_atom_site_aniso_label
_atom_site_aniso_U_11
_atom_site_aniso_U_22
_atom_site_aniso_U_33
_atom_site_aniso_U_12
_atom_site_aniso_U_13
_atom_site_aniso_U_23
Ca 0.00587(16) 0.00800(13) 0.00831(13) 0.00138(8) 0.000 0.000
Ce 0.006(3) 0.00800(16) 0.00831(13) 0.00138(13) 0.000 0.000
Na 0.006(3) 0.00800(16) 0.00831(13) 0.00138(13) 0.000 0.000
Ti 0.00482(11) 0.00595(10) 0.00384(9) 0.00000(6) -0.00004(6) -0.00027(6)
Fe 0.005(3) 0.00595(11) 0.00384(10) 0.00000(6) -0.00004(6) -0.00027(9)
O1 0.0072(4) 0.0104(4) 0.0047(4) -0.0005(3) 0.000 0.000
O2 0.0060(3) 0.0072(3) 0.0087(3) 0.0020(2) 0.0005(2) 0.0010(2)

loop_
_atom_type_symbol
_atom_type_description
_atom_type_scat_dispersion_real
_atom_type_scat_dispersion_imag
_atom_type_scat_source
O O2- 0.047 0.032 'Rez, et al,  (1994). Acta Cryst. A50, 481-497'
Ca Ca2+ 0.2262 0.3064 'International Tables Vol C Tables 4.2.6.8 and 6.1.1.4'
Ti Ti4+ 0.2776 0.4457 'International Tables Vol C Tables 4.2.6.8 and 6.1.1.4'
Fe Fe3+ 0.3463 0.8444 'International Tables Vol C Tables 4.2.6.8 and 6.1.1.4'
Ce Ce3+ -0.2486 2.6331 'International Tables Vol C Tables 4.2.6.8 and 6.1.1.4'
Na Na1+ 0.0362 0.0249 'International Tables Vol C Tables 4.2.6.8 and 6.1.1.4'

loop_
_geom_angle_atom_site_label_1
_geom_angle_atom_site_label_2
_geom_angle_atom_site_label_3
_geom_angle_site_symmetry_1
_geom_angle_site_symmetry_3
_geom_angle
_geom_angle_publ_flag
O1 Ca O2 . 8_665 113.17(4) no
O1 Ca O2 . 3_556 113.17(4) no
O2 Ca O2 8_665 3_556 86.35(5) no
O1 Ca O1 . 7_665 86.98(4) no
O2 Ca O1 8_665 7_665 129.34(3) no
O2 Ca O1 3_556 7_665 129.34(3) no
O1 Ca O2 . 5_666 129.62(3) no
O2 Ca O2 8_665 5_666 116.99(3) no
O2 Ca O2 3_556 5_666 66.66(2) no
O1 Ca O2 7_665 5_666 65.08(3) no
O1 Ca O2 . 2_664 129.62(3) no
O2 Ca O2 8_665 2_664 66.66(2) no
O2 Ca O2 3_556 2_664 116.99(3) no
O1 Ca O2 7_665 2_664 65.08(3) no
O2 Ca O2 5_666 2_664 76.80(5) no
O1 Ca O2 . 4 66.80(3) no
O2 Ca O2 8_665 4 80.97(4) no
O2 Ca O2 3_556 4 165.78(3) no
O1 Ca O2 7_665 4 64.58(3) no
O2 Ca O2 5_666 4 125.177(19) no
O2 Ca O2 2_664 4 63.491(11) no
O1 Ca O2 . 7_665 66.80(3) no
O2 Ca O2 8_665 7_665 165.78(3) no
O2 Ca O2 3_556 7_665 80.97(4) no
O1 Ca O2 7_665 7_665 64.58(3) no
O2 Ca O2 5_666 7_665 63.491(11) no
O2 Ca O2 2_664 7_665 125.177(19) no
O2 Ca O2 4 7_665 110.78(5) no
O1 Ca O1 . 7_655 75.32(5) no
O2 Ca O1 8_665 7_655 60.38(3) no
O2 Ca O1 3_556 7_655 60.38(3) no
O1 Ca O1 7_665 7_655 162.30(6) no
O2 Ca O1 5_666 7_655 127.03(3) no
O2 Ca O1 2_664 7_655 127.03(3) no
O2 Ca O1 4 7_655 107.21(3) no
O2 Ca O1 7_665 7_655 107.21(3) no
O1 Ca O1 . 1_655 168.10(7) no
O2 Ca O1 8_665 1_655 59.23(3) no
O2 Ca O1 3_556 1_655 59.23(3) no
O1 Ca O1 7_665 1_655 104.92(5) no
O2 Ca O1 5_666 1_655 57.99(3) no
O2 Ca O1 2_664 1_655 57.99(3) no
O2 Ca O1 4 1_655 118.03(2) no
O2 Ca O1 7_665 1_655 118.03(2) no
O1 Ca O1 7_655 1_655 92.78(5) no
O1 Ti O1 . 5_566 180.0 no
O1 Ti O2 . 7_665 90.66(5) no
O1 Ti O2 5_566 7_665 89.34(5) no
O1 Ti O2 . 3_456 89.34(5) no
O1 Ti O2 5_566 3_456 90.66(5) no
O2 Ti O2 7_665 3_456 180.0 no
O1 Ti O2 . 5_566 90.42(6) no
O1 Ti O2 5_566 5_566 89.58(6) no
O2 Ti O2 7_665 5_566 90.586(13) no
O2 Ti O2 3_456 5_566 89.414(13) no
O1 Ti O2 . . 89.58(6) no
O1 Ti O2 5_566 . 90.42(6) no
O2 Ti O2 7_665 . 89.414(13) no
O2 Ti O2 3_456 . 90.586(13) no
O2 Ti O2 5_566 . 180.0 no
O1 Ti Ce . 3_466 128.54(5) no
O1 Ti Ce 5_566 3_466 51.46(5) no
O2 Ti Ce 7_665 3_466 55.53(3) no
O2 Ti Ce 3_456 3_466 124.47(3) no
O2 Ti Ce 5_566 3_466 56.90(3) no
O2 Ti Ce . 3_466 123.10(3) no
O1 Ti Ca . 3_466 128.54(5) no
O1 Ti Ca 5_566 3_466 51.46(5) no
O2 Ti Ca 7_665 3_466 55.53(3) no
O2 Ti Ca 3_456 3_466 124.47(3) no
O2 Ti Ca 5_566 3_466 56.90(3) no
O2 Ti Ca . 3_466 123.10(3) no
O1 Ti Ce . 7_655 51.46(5) no
O1 Ti Ce 5_566 7_655 128.54(5) no
O2 Ti Ce 7_665 7_655 124.47(3) no
O2 Ti Ce 3_456 7_655 55.53(3) no
O2 Ti Ce 5_566 7_655 123.10(3) no
O2 Ti Ce . 7_655 56.90(3) no
Ce Ti Ce 3_466 7_655 180.0 no
Ca Ti Ce 3_466 7_655 180.0 no
O1 Ti Ca . 7_655 51.46(5) no
O1 Ti Ca 5_566 7_655 128.54(5) no
O2 Ti Ca 7_665 7_655 124.47(3) no
O2 Ti Ca 3_456 7_655 55.53(3) no
O2 Ti Ca 5_566 7_655 123.10(3) no
O2 Ti Ca . 7_655 56.90(3) no
Ce Ti Ca 3_466 7_655 180.0 no
Ca Ti Ca 3_466 7_655 180.0 no
O1 Ti Ca . 1_455 65.84(4) no
O1 Ti Ca 5_566 1_455 114.16(4) no
O2 Ti Ca 7_665 1_455 134.03(3) no
O2 Ti Ca 3_456 1_455 45.97(3) no
O2 Ti Ca 5_566 1_455 53.08(3) no
O2 Ti Ca . 1_455 126.92(3) no
Ce Ti Ca 3_466 1_455 108.311(8) no
Ca Ti Ca 3_466 1_455 108.311(8) no
Ce Ti Ca 7_655 1_455 71.689(8) no
Ca Ti Ca 7_655 1_455 71.689(8) no
O1 Ti Ce . 1_455 65.84(4) no
O1 Ti Ce 5_566 1_455 114.16(4) no
O2 Ti Ce 7_665 1_455 134.03(3) no
O2 Ti Ce 3_456 1_455 45.97(3) no
O2 Ti Ce 5_566 1_455 53.08(3) no
O2 Ti Ce . 1_455 126.92(3) no
Ce Ti Ce 3_466 1_455 108.311(8) no
Ca Ti Ce 3_466 1_455 108.311(8) no
Ce Ti Ce 7_655 1_455 71.689(8) no
Ca Ti Ce 7_655 1_455 71.689(8) no
O1 Fe O1 . 5_566 180.0 no
O1 Fe O2 . 7_665 90.66(5) no
O1 Fe O2 5_566 7_665 89.34(5) no
O1 Fe O2 . 3_456 89.34(5) no
O1 Fe O2 5_566 3_456 90.66(5) no
O2 Fe O2 7_665 3_456 180.0 no
O1 Fe O2 . 5_566 90.42(6) no
O1 Fe O2 5_566 5_566 89.58(6) no
O2 Fe O2 7_665 5_566 90.586(13) no
O2 Fe O2 3_456 5_566 89.414(13) no
O1 Fe O2 . . 89.58(6) no
O1 Fe O2 5_566 . 90.42(6) no
O2 Fe O2 7_665 . 89.414(13) no
O2 Fe O2 3_456 . 90.586(13) no
O2 Fe O2 5_566 . 180.0 no
O1 Fe Ce . 3_466 128.54(5) no
O1 Fe Ce 5_566 3_466 51.46(5) no
O2 Fe Ce 7_665 3_466 55.53(3) no
O2 Fe Ce 3_456 3_466 124.47(3) no
O2 Fe Ce 5_566 3_466 56.90(3) no
O2 Fe Ce . 3_466 123.10(3) no
O1 Fe Ca . 3_466 128.54(5) no
O1 Fe Ca 5_566 3_466 51.46(5) no
O2 Fe Ca 7_665 3_466 55.53(3) no
O2 Fe Ca 3_456 3_466 124.47(3) no
O2 Fe Ca 5_566 3_466 56.90(3) no
O2 Fe Ca . 3_466 123.10(3) no
O1 Fe Ce . 7_655 51.46(5) no
O1 Fe Ce 5_566 7_655 128.54(5) no
O2 Fe Ce 7_665 7_655 124.47(3) no
O2 Fe Ce 3_456 7_655 55.53(3) no
O2 Fe Ce 5_566 7_655 123.10(3) no
O2 Fe Ce . 7_655 56.90(3) no
Ce Fe Ce 3_466 7_655 180.0 no
Ca Fe Ce 3_466 7_655 180.0 no
O1 Fe Ca . 7_655 51.46(5) no
O1 Fe Ca 5_566 7_655 128.54(5) no
O2 Fe Ca 7_665 7_655 124.47(3) no
O2 Fe Ca 3_456 7_655 55.53(3) no
O2 Fe Ca 5_566 7_655 123.10(3) no
O2 Fe Ca . 7_655 56.90(3) no
Ce Fe Ca 3_466 7_655 180.0 no
Ca Fe Ca 3_466 7_655 180.0 no
O1 Fe Ca . 1_455 65.84(4) no
O1 Fe Ca 5_566 1_455 114.16(4) no
O2 Fe Ca 7_665 1_455 134.03(3) no
O2 Fe Ca 3_456 1_455 45.97(3) no
O2 Fe Ca 5_566 1_455 53.08(3) no
O2 Fe Ca . 1_455 126.92(3) no
Ce Fe Ca 3_466 1_455 108.311(8) no
Ca Fe Ca 3_466 1_455 108.311(8) no
Ce Fe Ca 7_655 1_455 71.689(8) no
Ca Fe Ca 7_655 1_455 71.689(8) no
O1 Fe Ce . 1_455 65.84(4) no
O1 Fe Ce 5_566 1_455 114.16(4) no
O2 Fe Ce 7_665 1_455 134.03(3) no
O2 Fe Ce 3_456 1_455 45.97(3) no
O2 Fe Ce 5_566 1_455 53.08(3) no
O2 Fe Ce . 1_455 126.92(3) no
Ce Fe Ce 3_466 1_455 108.311(8) no
Ca Fe Ce 3_466 1_455 108.311(8) no
Ce Fe Ce 7_655 1_455 71.689(8) no
Ca Fe Ce 7_655 1_455 71.689(8) no
Fe O1 Fe 2_564 . 156.74(9) no
Ti O1 Fe 2_564 . 156.74(9) no
Fe O1 Ti 2_564 . 156.74(9) no
Ti O1 Ti 2_564 . 156.74(9) no
Fe O1 Ca 2_564 . 100.97(4) no
Ti O1 Ca 2_564 . 100.97(4) no
Fe O1 Ca . . 100.97(4) no
Ti O1 Ca . . 100.97(4) no
Fe O1 Ca 2_564 7_655 90.58(5) no
Ti O1 Ca 2_564 7_655 90.58(5) no
Fe O1 Ca . 7_655 90.58(5) no
Ti O1 Ca . 7_655 90.58(5) no
Ca O1 Ca . 7_655 106.45(6) no
Fe O1 Ce 2_564 7_655 90.58(5) no
Ti O1 Ce 2_564 7_655 90.58(5) no
Fe O1 Ce . 7_655 90.58(5) no
Ti O1 Ce . 7_655 90.58(5) no
Ca O1 Ce . 7_655 106.45(6) no
Fe O1 Ca 2_564 7_665 85.94(5) no
Ti O1 Ca 2_564 7_665 85.94(5) no
Fe O1 Ca . 7_665 85.94(5) no
Ti O1 Ca . 7_665 85.94(5) no
Ca O1 Ca . 7_665 91.25(5) no
Ca O1 Ca 7_655 7_665 162.30(6) no
Ce O1 Ca 7_655 7_665 162.30(6) no
Fe O1 Ca 2_564 1_455 78.47(4) no
Ti O1 Ca 2_564 1_455 78.47(4) no
Fe O1 Ca . 1_455 78.47(4) no
Ti O1 Ca . 1_455 78.47(4) no
Ca O1 Ca . 1_455 168.10(7) no
Ca O1 Ca 7_655 1_455 85.45(4) no
Ce O1 Ca 7_655 1_455 85.45(4) no
Ca O1 Ca 7_665 1_455 76.85(4) no
Fe O2 Ti 3_556 . 155.77(6) no
Ti O2 Ti 3_556 . 155.77(6) no
Fe O2 Fe 3_556 . 155.77(6) no
Ti O2 Fe 3_556 . 155.77(6) no
Fe O2 Ca 3_556 3_456 97.78(4) no
Ti O2 Ca 3_556 3_456 97.78(4) no
Ti O2 Ca . 3_456 106.45(4) no
Fe O2 Ca . 3_456 106.45(4) no
Fe O2 Ce 3_556 3_456 97.78(4) no
Ti O2 Ce 3_556 3_456 97.78(4) no
Ti O2 Ce . 3_456 106.45(4) no
Fe O2 Ce . 3_456 106.45(4) no
Fe O2 Ca 3_556 5_666 86.50(4) no
Ti O2 Ca 3_556 5_666 86.50(4) no
Ti O2 Ca . 5_666 90.22(4) no
Fe O2 Ca . 5_666 90.22(4) no
Ca O2 Ca 3_456 5_666 98.07(4) no
Ce O2 Ca 3_456 5_666 98.07(4) no
Fe O2 Ce 3_556 5_666 86.50(4) no
Ti O2 Ce 3_556 5_666 86.50(4) no
Ti O2 Ce . 5_666 90.22(4) no
Fe O2 Ce . 5_666 90.22(4) no
Ca O2 Ce 3_456 5_666 98.07(4) no
Ce O2 Ce 3_456 5_666 98.07(4) no
Fe O2 Ce 3_556 7_655 91.02(4) no
Ti O2 Ce 3_556 7_655 91.02(4) no
Ti O2 Ce . 7_655 85.12(4) no
Fe O2 Ce . 7_655 85.12(4) no
Ca O2 Ce 3_456 7_655 99.03(4) no
Ce O2 Ce 3_456 7_655 99.03(4) no
Ca O2 Ce 5_666 7_655 162.90(4) no
Ce O2 Ce 5_666 7_655 162.90(4) no
Fe O2 Ca 3_556 7_655 91.02(4) no
Ti O2 Ca 3_556 7_655 91.02(4) no
Ti O2 Ca . 7_655 85.12(4) no
Fe O2 Ca . 7_655 85.12(4) no
Ca O2 Ca 3_456 7_655 99.03(4) no
Ce O2 Ca 3_456 7_655 99.03(4) no
Ca O2 Ca 5_666 7_655 162.90(4) no
Ce O2 Ca 5_666 7_655 162.90(4) no

loop_
_geom_bond_atom_site_label_1
_geom_bond_atom_site_label_2
_geom_bond_site_symmetry_2
_geom_bond_distance
_geom_bond_publ_flag
Ca O1 . 2.3586(16) no
Ca O2 8_665 2.3783(11) no
Ca O2 3_556 2.3783(11) no
Ca O1 7_665 2.4814(16) no
Ca O2 5_666 2.6199(11) no
Ca O2 2_664 2.6199(11) no
Ca O2 4 2.6671(11) no
Ca O2 7_665 2.6671(11) no
Ca O1 7_655 3.0266(16) no
Ca O1 1_655 3.0518(16) no
Ti O1 . 1.9513(3) no
Ti O1 5_566 1.9513(3) no
Ti O2 7_665 1.9555(9) no
Ti O2 3_456 1.9555(9) no
Ti O2 5_566 1.9589(9) no
Ti O2 . 1.9589(9) no
Ti Ce 3_466 3.1721(4) no
Ti Ca 3_466 3.1721(4) no
Ti Ce 7_655 3.1721(4) no
Ti Ca 7_655 3.1721(4) no
Ti Ca 1_455 3.2772(3) no
Ti Ce 1_455 3.2772(3) no
Fe O1 . 1.9513(3) no
Fe O1 5_566 1.9513(3) no
Fe O2 7_665 1.9555(9) no
Fe O2 3_456 1.9555(9) no
Fe O2 5_566 1.9589(9) no
Fe O2 . 1.9589(9) no
Fe Ce 3_466 3.1721(4) no
Fe Ca 3_466 3.1721(4) no
Fe Ce 7_655 3.1721(4) no
Fe Ca 7_655 3.1721(4) no
Fe Ca 1_455 3.2772(3) no
Fe Ce 1_455 3.2772(3) no
O1 Fe 2_564 1.9513(3) no
O1 Ti 2_564 1.9513(3) no
O1 Ca 7_655 2.4814(16) no
O1 Ce 7_655 2.4814(16) no
O1 Ca 7_665 3.0266(16) no
O1 Ca 1_455 3.0518(16) no
O2 Fe 3_556 1.9555(9) no
O2 Ti 3_556 1.9555(9) no
O2 Ca 3_456 2.3783(11) no
O2 Ce 3_456 2.3783(11) no
O2 Ca 5_666 2.6199(11) no
O2 Ce 5_666 2.6199(11) no
O2 Ce 7_655 2.6671(11) no
O2 Ca 7_655 2.6671(11) no
